data_1559870
loop_
_publ_author_name
'Solel, Ephrath'
'Pappo, Doron'
'Reany, Ofer'
'Mejuch, Tom'
'Gershoni-Poranne, Renana'
'Botoshansky, Mark'
'Stanger, Amnon'
'Keinan, Ehud'

_publ_section_title
;
 Flat corannulene: when a transition state becomes a stable molecule
;
_journal_issue 48
_journal_name_full 'Chemical Science'
_journal_page_first 13015
_journal_page_last 13025
_journal_paper_doi 10.1039/D0SC04566G
_journal_volume 11
_journal_year 2020
_chemical_formula_sum 'C60 H94.33 O2.33 S10'
_chemical_formula_weight 1173.62
_chemical_name_common 'Keinan-58 Polymorph A'
_chemical_name_systematic Decakis(t-butylsulfido)corannulene
_space_group_IT_number 143
_space_group_name_Hall 'P 3'
_space_group_name_H-M_alt 'P 3'
_symmetry_cell_setting trigonal
_symmetry_space_group_name_H-M 'P 3'
_atom_sites_solution_hydrogens geom
_atom_sites_solution_primary direct
_atom_sites_solution_secondary difmap
_audit_creation_method SHELXL-97
_audit_update_record
;
2015-10-15 deposited with the CCDC.	2020-10-19 downloaded from the CCDC.
;
_cell_angle_alpha 90.00
_cell_angle_beta 90.00
_cell_angle_gamma 120.00
_cell_formula_units_Z 3
_cell_length_a 20.793(4)
_cell_length_b 20.793(4)
_cell_length_c 16.882(3)
_cell_measurement_reflns_used 32950
_cell_measurement_temperature 240(1)
_cell_measurement_theta_max 24.73
_cell_measurement_theta_min 1.65
_cell_volume 6321(2)
_computing_cell_refinement 'DENZO HKL2000 (Otwinowski & Minor 1997)'
_computing_data_collection 'Collect (Nonius, 2006)'
_computing_data_reduction 'DENZO HKL2000 (Otwinowski & Minor 1997)'
_computing_molecular_graphics 'TEXSAN  (MSC, 1999)'
_computing_structure_refinement 'SHELXL-97 (Sheldrick, 1997)'
_computing_structure_solution 'SHELXS-97 (Sheldrick, 1997)'
_diffrn_ambient_temperature 240(1)
_diffrn_measured_fraction_theta_full 0.997
_diffrn_measured_fraction_theta_max 0.997
_diffrn_measurement_device_type 'Nonius KappaCCD'
_diffrn_measurement_method '\f and \w scans'
_diffrn_radiation_monochromator graphite
_diffrn_radiation_source 'fine-focus sealed tube'
_diffrn_radiation_type MoK\a
_diffrn_radiation_wavelength 0.71073
_diffrn_reflns_av_R_equivalents 0.0810
_diffrn_reflns_av_sigmaI/netI 0.0775
_diffrn_reflns_limit_h_max 24
_diffrn_reflns_limit_h_min 0
_diffrn_reflns_limit_k_max 0
_diffrn_reflns_limit_k_min -20
_diffrn_reflns_limit_l_max 19
_diffrn_reflns_limit_l_min -19
_diffrn_reflns_number 32950
_diffrn_reflns_theta_full 24.73
_diffrn_reflns_theta_max 24.73
_diffrn_reflns_theta_min 1.65
_diffrn_standards_number 0
_exptl_absorpt_coefficient_mu 0.292
_exptl_absorpt_correction_type none
_exptl_crystal_colour 'dark brown'
_exptl_crystal_density_diffrn 0.925
_exptl_crystal_density_method 'not measured'
_exptl_crystal_description plate
_exptl_crystal_F_000 1899
_exptl_crystal_recrystallization_method 'Re-crystallisation from solvent: Mix of hexane-THF'
_exptl_crystal_size_max 0.30
_exptl_crystal_size_mid 0.27
_exptl_crystal_size_min 0.02
_refine_diff_density_max 0.758
_refine_diff_density_min -0.426
_refine_diff_density_rms 0.121
_refine_ls_abs_structure_details 'Flack H D (1983), Acta Cryst. A39, 876-881'
_refine_ls_abs_structure_Flack 0.1(2)
_refine_ls_extinction_coef 0.00290(8)
_refine_ls_extinction_expression Fc^*^=kFc[1+0.001xFc^2^\l^3^/sin(2\q)]^-1/4^
_refine_ls_extinction_method SHELXL
_refine_ls_goodness_of_fit_ref 1.427
_refine_ls_hydrogen_treatment mixed
_refine_ls_matrix_type full
_refine_ls_number_parameters 611
_refine_ls_number_reflns 7192
_refine_ls_number_restraints 89
_refine_ls_restrained_S_all 1.437
_refine_ls_R_factor_all 0.1836
_refine_ls_R_factor_gt 0.0995
_refine_ls_shift/su_max 0.012
_refine_ls_shift/su_mean 0.002
_refine_ls_structure_factor_coef Fsqd
_refine_ls_weighting_details 'calc w=1/[\s^2^(Fo^2^)+(0.1000P)^2^+0.0000P] where P=(Fo^2^+2Fc^2^)/3'
_refine_ls_weighting_scheme calc
_refine_ls_wR_factor_gt 0.2371
_refine_ls_wR_factor_ref 0.2722
_reflns_number_gt 3595
_reflns_number_total 7198
_reflns_threshold_expression >2sigma(I)
_cod_data_source_file d0sc04566g2.cif
_cod_data_source_block Keinan-58
_cod_depositor_comments
;
The following automatic conversions were performed:

data item '_symmetry_cell_setting' value 'Trigonal' was changed to
'trigonal' in accordance with the
/home/data/users/saulius/crontab/automatic-downloads/rss-feeds/RSC/lib/dictionaries/cif_core.dic
dictionary named 'cif_core.dic' version 2.4.2 last updated on
2011-04-26.

Automatic conversion script
Id: cif_fix_values 7556 2019-12-06 15:28:31Z antanas 
;
_cod_database_code 1559870

loop_
_symmetry_equiv_pos_as_xyz
'x, y, z'
'-y, x-y, z'
'-x+y, -x, z'

loop_
_atom_site_label
_atom_site_type_symbol
_atom_site_fract_x
_atom_site_fract_y
_atom_site_fract_z
_atom_site_U_iso_or_equiv
_atom_site_adp_type
_atom_site_occupancy
_atom_site_symmetry_multiplicity
_atom_site_calc_flag
_atom_site_refinement_flags
_atom_site_disorder_assembly
_atom_site_disorder_group
S1 S 0.388102(16) 0.135032(18) 0.60462(2) 0.08582(14) Uani 1 1 d D . .
S2 S 0.443385(16) 0.045415(17) 0.71565(2) 0.08309(13) Uani 1 1 d D . .
S3 S 0.507251(13) 0.060640(14) 0.89249(2) 0.06854(12) Uani 1 1 d D . .
S4 S 0.443262(16) 0.045684(16) 1.06969(2) 0.08222(13) Uani 1 1 d D . .
S5 S 0.388206(17) 0.133800(19) 1.18031(2) 0.08244(14) Uani 1 1 d D . .
S6 S 0.277721(17) 0.200032(19) 1.18106(2) 0.07963(14) Uani 1 1 d D . .
S7 S 0.224211(16) 0.287370(16) 1.06855(2) 0.08224(13) Uani 1 1 d D . .
S8 S 0.158891(14) 0.273612(14) 0.89259(2) 0.06905(12) Uani 1 1 d D . .
S9 S 0.224130(16) 0.287494(17) 0.71625(2) 0.08122(13) Uani 1 1 d D . .
S10 S 0.277775(17) 0.198992(19) 0.60356(2) 0.08322(14) Uani 1 1 d D . .
C1 C 0.37323(4) 0.13358(4) 0.71219(4) 0.0903(6) Uani 1 1 d D . .
C2 C 0.33467(3) 0.16383(4) 0.74149(6) 0.0733(5) Uani 1 1 d D . .
C3 C 0.33725(3) 0.16294(4) 0.82365(6) 0.0669(2) Uani 1 1 d D . .
C4 C 0.36784(4) 0.13838(5) 0.87969(4) 0.0669(2) Uani 1 1 d D . .
C5 C 0.40887(6) 0.10423(6) 0.84944(4) 0.1196(7) Uani 1 1 d D . .
C6 C 0.40672(4) 0.09749(4) 0.76528(4) 0.0780(5) Uani 1 1 d D . .
C7 C 0.43665(4) 0.08682(4) 0.91108(5) 0.1154(6) Uani 1 1 d D . .
C8 C 0.41601(4) 0.09108(3) 0.99742(5) 0.0809(5) Uani 1 1 d D . .
C9 C 0.37792(4) 0.12984(4) 1.01756(6) 0.1071(7) Uani 1 1 d D . .
C10 C 0.35060(4) 0.15245(4) 0.95340(5) 0.0669(2) Uani 1 1 d D . .
C11 C 0.35639(4) 0.14855(4) 1.08415(4) 0.0880(6) Uani 1 1 d D . .
C12 C 0.30772(4) 0.18382(4) 1.08606(4) 0.0951(7) Uani 1 1 d D . .
C13 C 0.28594(4) 0.20584(4) 1.01550(5) 0.0795(6) Uani 1 1 d D . .
C14 C 0.30939(4) 0.18658(4) 0.94488(5) 0.0669(2) Uani 1 1 d D . .
C15 C 0.30225(4) 0.19382(4) 0.86498(4) 0.0669(2) Uani 1 1 d D . .
C16 C 0.24909(4) 0.24009(4) 0.99291(5) 0.1389(8) Uani 1 1 d D . .
C17 C 0.22953(3) 0.24783(4) 0.90751(5) 0.1508(10) Uani 1 1 d D . .
C18 C 0.26157(5) 0.23053(5) 0.84123(4) 0.1083(7) Uani 1 1 d D . .
C19 C 0.26142(4) 0.23324(4) 0.76229(4) 0.1055(7) Uani 1 1 d D . .
C20 C 0.29327(4) 0.19571(4) 0.71003(5) 0.0990(7) Uani 1 1 d D . .
C21 C 0.59410(6) 0.15050(6) 0.89427(9) 0.0781(5) Uani 1 1 d . . .
C22 C 0.60916(11) 0.19231(12) 0.81205(11) 0.1904(13) Uani 1 1 d . . .
H22A H 0.5738 0.2087 0.8046 0.286 Uiso 1 1 calc R . .
H22B H 0.6043 0.1591 0.7700 0.286 Uiso 1 1 calc R . .
H22C H 0.6585 0.2345 0.8118 0.286 Uiso 1 1 calc R . .
C23 C 0.60468(11) 0.19611(14) 0.96454(15) 0.2411(15) Uani 1 1 d . . .
H23A H 0.5657 0.2080 0.9673 0.362 Uiso 1 1 calc R . .
H23B H 0.6518 0.2411 0.9612 0.362 Uiso 1 1 calc R . .
H23C H 0.6035 0.1691 1.0112 0.362 Uiso 1 1 calc R . .
C24 C 0.65543(6) 0.13611(7) 0.88372(16) 0.1868(11) Uani 1 1 d . . .
H24A H 0.6572 0.1079 0.9279 0.280 Uiso 1 1 calc R . .
H24B H 0.7013 0.1824 0.8806 0.280 Uiso 1 1 calc R . .
H24C H 0.6482 0.1085 0.8357 0.280 Uiso 1 1 calc R . .
C25 C 0.35996(3) -0.04810(4) 1.07854(4) 0.1098(6) Uani 1 1 d D . .
C26 C 0.38415(6) -0.08902(5) 1.13363(8) 0.2081(9) Uani 1 1 d D . .
H26A H 0.3853 -0.0725 1.1870 0.312 Uiso 1 1 calc R . .
H26B H 0.4328 -0.0793 1.1188 0.312 Uiso 1 1 calc R . .
H26C H 0.3497 -0.1414 1.1302 0.312 Uiso 1 1 calc R . .
C27 C 0.35192(12) -0.08402(7) 0.99853(7) 0.3351(13) Uani 1 1 d D . .
H27A H 0.3970 -0.0837 0.9856 0.503 Uiso 1 1 calc R . .
H27B H 0.3421 -0.0568 0.9590 0.503 Uiso 1 1 calc R . .
H27C H 0.3115 -0.1343 1.0001 0.503 Uiso 1 1 calc R . .
C28 C 0.29181(4) -0.04612(7) 1.10799(11) 0.1481(10) Uani 1 1 d D . .
H28A H 0.3023 -0.0222 1.1588 0.222 Uiso 1 1 calc R . .
H28B H 0.2509 -0.0959 1.1128 0.222 Uiso 1 1 calc R . .
H28C H 0.2793 -0.0190 1.0710 0.222 Uiso 1 1 calc R . .
C29 C 0.47609(5) 0.21987(5) 1.20112(5) 0.0831(6) Uani 1 1 d D . .
C30 C 0.53807(7) 0.22444(11) 1.15686(14) 0.3109(12) Uani 1 1 d D . .
H30A H 0.5456 0.1842 1.1719 0.466 Uiso 1 1 calc R . .
H30B H 0.5821 0.2708 1.1682 0.466 Uiso 1 1 calc R . .
H30C H 0.5275 0.2214 1.1012 0.466 Uiso 1 1 calc R . .
C31 C 0.47560(12) 0.28385(9) 1.17016(15) 0.2858(16) Uani 1 1 d D . .
H31A H 0.4397 0.2912 1.1984 0.429 Uiso 1 1 calc R . .
H31B H 0.4628 0.2764 1.1150 0.429 Uiso 1 1 calc R . .
H31C H 0.5240 0.3268 1.1763 0.429 Uiso 1 1 calc R . .
C32 C 0.46856(15) 0.22743(15) 1.28616(8) 0.2941(19) Uani 1 1 d D . .
H32A H 0.4685 0.1870 1.3136 0.441 Uiso 1 1 calc R . .
H32B H 0.4228 0.2267 1.2964 0.441 Uiso 1 1 calc R . .
H32C H 0.5094 0.2736 1.3044 0.441 Uiso 1 1 calc R . .
C33 C 0.18925(3) 0.11228(3) 1.19509(4) 0.0689(4) Uani 1 1 d D . .
C34 C 0.12746(5) 0.09372(9) 1.13393(8) 0.1765(10) Uani 1 1 d D . .
H34A H 0.1152 0.1325 1.1335 0.265 Uiso 1 1 calc R . .
H34B H 0.0842 0.0476 1.1478 0.265 Uiso 1 1 calc R . .
H34C H 0.1444 0.0895 1.0823 0.265 Uiso 1 1 calc R . .
C35 C 0.19127(7) 0.04068(5) 1.17741(17) 0.3316(16) Uani 1 1 d D . .
H35A H 0.2287 0.0394 1.2094 0.497 Uiso 1 1 calc R . .
H35B H 0.2026 0.0397 1.1224 0.497 Uiso 1 1 calc R . .
H35C H 0.1438 -0.0017 1.1893 0.497 Uiso 1 1 calc R . .
C36 C 0.16349(10) 0.11506(16) 1.27902(6) 0.338(2) Uani 1 1 d D . .
H36A H 0.2011 0.1212 1.3162 0.506 Uiso 1 1 calc R . .
H36B H 0.1184 0.0696 1.2902 0.506 Uiso 1 1 calc R . .
H36C H 0.1548 0.1561 1.2835 0.506 Uiso 1 1 calc R . .
C37 C 0.30451(3) 0.38062(4) 1.07533(4) 0.1129(6) Uani 1 1 d D . .
C38 C 0.37335(5) 0.38007(7) 1.09489(18) 0.2669(19) Uani 1 1 d D . .
H38A H 0.3708 0.3636 1.1485 0.400 Uiso 1 1 calc R . .
H38B H 0.4151 0.4293 1.0893 0.400 Uiso 1 1 calc R . .
H38C H 0.3790 0.3470 1.0596 0.400 Uiso 1 1 calc R . .
C39 C 0.28051(6) 0.42013(6) 1.12987(9) 0.2908(11) Uani 1 1 d D . .
H39A H 0.2679 0.3955 1.1803 0.436 Uiso 1 1 calc R . .
H39B H 0.2379 0.4203 1.1082 0.436 Uiso 1 1 calc R . .
H39C H 0.3201 0.4703 1.1366 0.436 Uiso 1 1 calc R . .
C40 C 0.3210(2) 0.41150(12) 0.99384(6) 0.317(3) Uani 1 1 d D . .
H40A H 0.2776 0.4095 0.9717 0.475 Uiso 1 1 calc R . .
H40B H 0.3355 0.3828 0.9616 0.475 Uiso 1 1 calc R . .
H40C H 0.3607 0.4621 0.9955 0.475 Uiso 1 1 calc R . .
C41 C 0.07261(5) 0.18070(6) 0.89544(8) 0.0641(4) Uani 1 1 d . . .
C42 C 0.07136(8) 0.13380(7) 0.82025(11) 0.1190(8) Uani 1 1 d . . .
H42A H 0.1145 0.1283 0.8209 0.178 Uiso 1 1 calc R . .
H42B H 0.0713 0.1592 0.7728 0.178 Uiso 1 1 calc R . .
H42C H 0.0275 0.0857 0.8218 0.178 Uiso 1 1 calc R . .
C43 C 0.07262(7) 0.13360(8) 0.95482(12) 0.1427(8) Uani 1 1 d . . .
H43A H 0.1161 0.1290 0.9496 0.214 Uiso 1 1 calc R . .
H43B H 0.0291 0.0855 0.9497 0.214 Uiso 1 1 calc R . .
H43C H 0.0727 0.1540 1.0058 0.214 Uiso 1 1 calc R . .
C44 C 0.01238(8) 0.20022(10) 0.88258(19) 0.2615(15) Uani 1 1 d . . .
H44A H 0.0254 0.2336 0.8384 0.392 Uiso 1 1 calc R . .
H44B H 0.0074 0.2237 0.9293 0.392 Uiso 1 1 calc R . .
H44C H -0.0338 0.1558 0.8718 0.392 Uiso 1 1 calc R . .
C45 C 0.30493(4) 0.38162(4) 0.71392(4) 0.0996(6) Uani 1 1 d D . .
C46 C 0.33190(14) 0.41288(12) 0.79083(6) 0.2884(18) Uani 1 1 d D . .
H46A H 0.3468 0.3824 0.8191 0.433 Uiso 1 1 calc R . .
H46B H 0.2932 0.4150 0.8197 0.433 Uiso 1 1 calc R . .
H46C H 0.3737 0.4621 0.7852 0.433 Uiso 1 1 calc R . .
C47 C 0.28955(8) 0.41783(7) 0.65068(8) 0.3760(16) Uani 1 1 d D . .
H47A H 0.2454 0.4197 0.6627 0.564 Uiso 1 1 calc R . .
H47B H 0.2824 0.3906 0.6024 0.564 Uiso 1 1 calc R . .
H47C H 0.3306 0.4674 0.6445 0.564 Uiso 1 1 calc R . .
C48 C 0.36891(5) 0.38318(7) 0.68095(13) 0.2412(17) Uani 1 1 d D . .
H48A H 0.3848 0.3570 0.7153 0.362 Uiso 1 1 calc R . .
H48B H 0.4081 0.4338 0.6755 0.362 Uiso 1 1 calc R . .
H48C H 0.3568 0.3598 0.6299 0.362 Uiso 1 1 calc R . .
C49 C 0.18792(4) 0.10891(4) 0.59093(4) 0.1310(7) Uani 1 1 d D . .
C50 C 0.12484(6) 0.10342(11) 0.64298(10) 0.2871(19) Uani 1 1 d D . .
H50A H 0.1171 0.1443 0.6315 0.431 Uiso 1 1 calc R . .
H50B H 0.1379 0.1050 0.6978 0.431 Uiso 1 1 calc R . .
H50C H 0.0801 0.0575 0.6322 0.431 Uiso 1 1 calc R . .
C51 C 0.16350(10) 0.11539(14) 0.50716(6) 0.347(2) Uani 1 1 d D . .
H51A H 0.1683 0.1635 0.5005 0.520 Uiso 1 1 calc R . .
H51B H 0.1126 0.0777 0.4994 0.520 Uiso 1 1 calc R . .
H51C H 0.1942 0.1091 0.4691 0.520 Uiso 1 1 calc R . .
C52 C 0.19508(6) 0.04213(5) 0.61661(15) 0.2432(16) Uani 1 1 d D . .
H52A H 0.2392 0.0460 0.5938 0.365 Uiso 1 1 calc R . .
H52B H 0.1525 -0.0028 0.5988 0.365 Uiso 1 1 calc R . .
H52C H 0.1981 0.0414 0.6733 0.365 Uiso 1 1 calc R . .
C53 C 0.47290(4) 0.21785(4) 0.57659(4) 0.2295(8) Uani 1 1 d D . .
C54 C 0.46988(5) 0.28270(4) 0.61589(6) 0.2295(8) Uani 1 1 d D . .
H54A H 0.4800 0.2835 0.6715 0.344 Uiso 1 1 calc R . .
H54B H 0.4214 0.2767 0.6087 0.344 Uiso 1 1 calc R . .
H54C H 0.5064 0.3285 0.5922 0.344 Uiso 1 1 calc R . .
C55 C 0.46803(6) 0.21875(6) 0.48553(4) 0.2295(8) Uani 1 1 d D . .
H55A H 0.4624 0.1733 0.4645 0.344 Uiso 1 1 calc R . .
H55B H 0.5126 0.2600 0.4649 0.344 Uiso 1 1 calc R . .
H55C H 0.4261 0.2235 0.4705 0.344 Uiso 1 1 calc R . .
C56 C 0.53572(3) 0.20646(5) 0.60764(7) 0.2295(8) Uani 1 1 d D . .
H56A H 0.5352 0.2063 0.6645 0.344 Uiso 1 1 calc R . .
H56B H 0.5825 0.2461 0.5892 0.344 Uiso 1 1 calc R . .
H56C H 0.5288 0.1599 0.5887 0.344 Uiso 1 1 calc R . .
C57 C 0.35879(7) -0.05030(7) 0.71245(10) 0.0971(7) Uani 1 1 d . . .
C58 C 0.29315(8) -0.04803(9) 0.67695(12) 0.1245(9) Uani 1 1 d . . .
H58A H 0.3098 -0.0128 0.6343 0.187 Uiso 1 1 calc R . .
H58B H 0.2701 -0.0335 0.7169 0.187 Uiso 1 1 calc R . .
H58C H 0.2579 -0.0964 0.6572 0.187 Uiso 1 1 calc R . .
C59 C 0.37266(12) -0.09335(10) 0.64957(17) 0.2736(13) Uani 1 1 d . . .
H59A H 0.3762 -0.0711 0.5988 0.410 Uiso 1 1 calc R . .
H59B H 0.3324 -0.1437 0.6491 0.410 Uiso 1 1 calc R . .
H59C H 0.4183 -0.0927 0.6608 0.410 Uiso 1 1 calc R . .
C60 C 0.34877(15) -0.08670(9) 0.78558(14) 0.3246(14) Uani 1 1 d . . .
H60A H 0.3411 -0.0591 0.8265 0.487 Uiso 1 1 calc R . .
H60B H 0.3921 -0.0901 0.7976 0.487 Uiso 1 1 calc R . .
H60C H 0.3062 -0.1357 0.7825 0.487 Uiso 1 1 calc R . .
O2 O 0.0251(3) 0.3054(2) 0.3878(3) 0.637(4) Uani 1 1 d . . .
H2A H 0.0627 0.3218 0.4279 0.765 Uiso 1 1 d R . .
H2B H -0.0107 0.3218 0.3889 0.765 Uiso 1 1 d R . .
O3 O 0.4669(3) 0.4529(3) 0.3640(2) 0.637(4) Uani 1 1 d . . .
H3A H 0.5175 0.4713 0.3484 0.765 Uiso 1 1 d R . .
H3B H 0.4560 0.4713 0.4113 0.765 Uiso 1 1 d R . .
O1 O 0.3437(6) 0.7259(3) 0.5514(4) 0.752(5) Uani 0.33 1 d P . .
H1 H 0.3930 0.7473 0.5726 0.902 Uiso 0.33 1 d PR . .

loop_
_atom_site_aniso_label
_atom_site_aniso_U_11
_atom_site_aniso_U_22
_atom_site_aniso_U_33
_atom_site_aniso_U_23
_atom_site_aniso_U_13
_atom_site_aniso_U_12
S1 0.08683(15) 0.11980(19) 0.0647(2) -0.01802(17) -0.00312(16) 0.06210(12)
S2 0.08490(15) 0.09498(16) 0.0793(2) -0.02215(16) 0.00213(16) 0.05239(11)
S3 0.06330(12) 0.05926(11) 0.0925(2) -0.00025(14) -0.00187(15) 0.03771(8)
S4 0.08410(14) 0.09233(15) 0.0870(3) 0.01370(17) -0.00186(16) 0.05665(10)
S5 0.08296(16) 0.11252(19) 0.0538(2) 0.01508(17) -0.00276(15) 0.05032(12)
S6 0.07764(16) 0.10776(19) 0.0514(2) -0.00424(17) 0.00479(15) 0.04479(12)
S7 0.08729(14) 0.10072(15) 0.0823(3) -0.01697(16) -0.00238(16) 0.06467(10)
S8 0.06060(11) 0.06989(12) 0.0890(2) 0.00125(15) 0.00272(14) 0.04188(8)
S9 0.09024(15) 0.10154(16) 0.0709(2) 0.02113(16) 0.00156(15) 0.06220(10)
S10 0.07787(15) 0.11859(19) 0.0632(2) 0.00932(18) 0.00134(16) 0.05659(12)
C1 0.0523(5) 0.0631(6) 0.1407(12) -0.0281(7) 0.0231(7) 0.0179(4)
C2 0.0686(6) 0.0750(6) 0.0648(8) 0.0160(6) -0.0163(6) 0.0273(4)
C3 0.0559(2) 0.0627(2) 0.0797(4) -0.0011(3) 0.0014(3) 0.02786(17)
C4 0.0559(2) 0.0627(2) 0.0797(4) -0.0011(3) 0.0014(3) 0.02786(17)
C5 0.1026(9) 0.0838(8) 0.0855(9) -0.0410(7) 0.0594(7) -0.0186(7)
C6 0.0563(5) 0.0547(5) 0.1094(10) -0.0144(6) 0.0391(5) 0.0175(4)
C7 0.0711(7) 0.0671(7) 0.1202(10) 0.0526(7) -0.0509(7) -0.0314(6)
C8 0.0724(6) 0.0431(5) 0.1094(10) 0.0210(6) -0.0213(7) 0.0155(4)
C9 0.0551(5) 0.0605(5) 0.2069(18) -0.0390(8) -0.0028(8) 0.0298(4)
C10 0.0559(2) 0.0627(2) 0.0797(4) -0.0011(3) 0.0014(3) 0.02786(17)
C11 0.0659(7) 0.0965(9) 0.0506(8) -0.0062(7) 0.0200(6) 0.0023(6)
C12 0.0791(8) 0.0948(9) 0.0492(8) -0.0044(7) 0.0178(7) -0.0031(7)
C13 0.0814(7) 0.0994(8) 0.0312(6) 0.0048(6) -0.0076(6) 0.0253(6)
C14 0.0559(2) 0.0627(2) 0.0797(4) -0.0011(3) 0.0014(3) 0.02786(17)
C15 0.0559(2) 0.0627(2) 0.0797(4) -0.0011(3) 0.0014(3) 0.02786(17)
C16 0.0419(5) 0.0529(6) 0.304(2) 0.0375(8) -0.0563(8) 0.0101(4)
C17 0.0438(5) 0.0354(4) 0.388(3) -0.0193(9) -0.0059(10) 0.0307(3)
C18 0.0478(5) 0.0590(6) 0.2100(17) -0.0232(8) 0.0335(7) 0.0206(4)
C19 0.1022(10) 0.0818(9) 0.0416(8) -0.0123(7) -0.0028(8) -0.0223(8)
C20 0.0544(7) 0.0731(8) 0.1228(12) 0.0016(8) -0.0324(7) -0.0031(6)
C21 0.0515(5) 0.0821(6) 0.1031(11) 0.0167(7) 0.0013(6) 0.0351(4)
C22 0.1293(14) 0.1993(18) 0.0821(12) 0.0616(12) -0.0163(11) -0.0382(14)
C23 0.1115(15) 0.242(2) 0.217(2) -0.1230(16) 0.0404(15) -0.0258(16)
C24 0.0781(5) 0.0845(6) 0.421(3) 0.0157(11) 0.0947(9) 0.0579(4)
C25 0.1457(9) 0.0930(6) 0.1124(11) 0.0612(7) 0.0616(8) 0.0759(5)
C26 0.1630(10) 0.1853(8) 0.325(2) 0.1864(8) 0.0814(12) 0.1239(6)
C27 0.2880(17) 0.0440(8) 0.505(3) -0.0943(10) 0.2792(14) -0.0434(9)
C28 0.0963(8) 0.1251(9) 0.243(2) 0.0668(11) 0.0463(11) 0.0702(6)
C29 0.0670(6) 0.1108(8) 0.0507(8) -0.0051(7) 0.0047(6) 0.0288(5)
C30 0.0455(8) 0.3427(15) 0.480(3) -0.3258(12) -0.0343(11) 0.0482(8)
C31 0.241(2) 0.1684(17) 0.307(3) 0.1026(15) -0.1499(16) -0.0033(16)
C32 0.228(3) 0.311(2) 0.1066(13) -0.1350(12) -0.0347(15) -0.042(2)
C33 0.0555(4) 0.1294(6) 0.0470(7) 0.0195(5) 0.0154(4) 0.0651(3)
C34 0.0657(8) 0.1343(11) 0.270(2) 0.0935(11) -0.0511(10) 0.0051(7)
C35 0.1472(13) 0.0754(10) 0.669(4) -0.1193(14) 0.1876(16) -0.0219(9)
C36 0.2156(19) 0.409(4) 0.1091(13) -0.0763(19) 0.1207(11) -0.053(2)
C37 0.1508(8) 0.0785(6) 0.1348(13) -0.0510(7) -0.0617(8) 0.0764(5)
C38 0.1085(11) 0.0746(10) 0.600(5) 0.0025(19) -0.0996(18) 0.0326(7)
C39 0.1070(10) 0.2704(11) 0.498(2) -0.3168(10) -0.1165(13) 0.0962(8)
C40 0.303(4) 0.222(3) 0.180(3) 0.065(2) -0.051(3) -0.053(3)
C41 0.0521(4) 0.0775(5) 0.0676(9) -0.0092(5) 0.0043(5) 0.0361(3)
C42 0.1001(10) 0.0639(7) 0.1502(15) -0.0394(8) 0.0189(10) 0.0090(6)
C43 0.0721(7) 0.0906(8) 0.244(2) 0.0765(9) -0.0135(10) 0.0245(5)
C44 0.0795(7) 0.1590(13) 0.538(4) 0.0448(17) -0.1109(12) 0.0534(7)
C45 0.1239(8) 0.0668(6) 0.1143(12) 0.0319(7) 0.0135(8) 0.0523(5)
C46 0.250(3) 0.211(2) 0.1033(17) -0.0317(17) 0.0473(17) -0.110(2)
C47 0.1364(16) 0.416(2) 0.478(3) 0.3650(15) 0.0206(18) 0.0652(15)
C48 0.0985(11) 0.0653(9) 0.520(4) -0.0466(16) 0.0727(17) 0.0115(8)
C49 0.0844(6) 0.1775(10) 0.1464(12) -0.0794(9) -0.0883(6) 0.0768(6)
C50 0.1091(16) 0.285(3) 0.326(3) -0.160(2) 0.0363(19) -0.0079(17)
C51 0.292(2) 0.409(3) 0.1454(14) 0.1278(15) -0.1294(12) 0.030(2)
C52 0.0580(8) 0.0827(10) 0.544(4) 0.0573(17) -0.0680(15) 0.0014(7)
C53 0.1037(7) 0.2625(13) 0.2242(11) 0.1248(10) 0.0571(8) 0.0180(8)
C54 0.1037(7) 0.2625(13) 0.2242(11) 0.1248(10) 0.0571(8) 0.0180(8)
C55 0.1037(7) 0.2625(13) 0.2242(11) 0.1248(10) 0.0571(8) 0.0180(8)
C56 0.1037(7) 0.2625(13) 0.2242(11) 0.1248(10) 0.0571(8) 0.0180(8)
C57 0.0856(7) 0.0892(7) 0.1071(12) -0.0292(8) -0.0078(8) 0.0368(5)
C58 0.0768(8) 0.1128(11) 0.1532(18) -0.0035(11) -0.0044(10) 0.0244(7)
C59 0.2446(16) 0.2487(11) 0.379(3) -0.2094(12) -0.0557(17) 0.1617(9)
C60 0.412(2) 0.0257(8) 0.327(2) 0.0353(10) -0.2687(15) -0.0469(12)
O2 0.765(6) 0.420(3) 0.294(3) 0.043(3) -0.091(3) -0.028(4)
O3 0.765(6) 0.420(3) 0.294(3) 0.043(3) -0.091(3) -0.028(4)
O1 0.678(10) 0.281(3) 0.830(6) -0.427(2) 0.431(5) -0.109(4)

loop_
_atom_type_symbol
_atom_type_description
_atom_type_scat_dispersion_real
_atom_type_scat_dispersion_imag
_atom_type_scat_source
C C 0.0033 0.0016 'International Tables Vol C Tables 4.2.6.8 and 6.1.1.4'
H H 0.0000 0.0000 'International Tables Vol C Tables 4.2.6.8 and 6.1.1.4'
S S 0.1246 0.1234 'International Tables Vol C Tables 4.2.6.8 and 6.1.1.4'
O O 0.0106 0.0060 'International Tables Vol C Tables 4.2.6.8 and 6.1.1.4'

loop_
_geom_angle_atom_site_label_1
_geom_angle_atom_site_label_2
_geom_angle_atom_site_label_3
_geom_angle
_geom_angle_site_symmetry_1
_geom_angle_site_symmetry_3
_geom_angle_publ_flag
C53 S1 C1 110.50(3) . . ?
C6 S2 C57 101.23(6) . . ?
C7 S3 C21 102.79(5) . . ?
C8 S4 C25 103.44(3) . . ?
C11 S5 C29 105.76(4) . . ?
C12 S6 C33 101.25(3) . . ?
C37 S7 C16 105.05(3) . . ?
C17 S8 C41 101.05(5) . . ?
C19 S9 C45 102.84(4) . . ?
C20 S10 C49 100.34(3) . . ?
C2 C1 C6 122.51(8) . . ?
C2 C1 S1 119.52(7) . . ?
C6 C1 S1 117.97(6) . . ?
C1 C2 C3 109.09(8) . . ?
C1 C2 C20 136.42(10) . . ?
C3 C2 C20 114.48(8) . . ?
C4 C3 C15 105.99(8) . . ?
C4 C3 C2 136.16(9) . . ?
C15 C3 C2 117.85(8) . . ?
C10 C4 C3 109.14(9) . . ?
C10 C4 C5 135.05(9) . . ?
C3 C4 C5 115.81(7) . . ?
C7 C5 C6 138.75(12) . . ?
C7 C5 C4 107.52(7) . . ?
C6 C5 C4 113.71(10) . . ?
C5 C6 C1 122.09(9) . . ?
C5 C6 S2 121.17(8) . . ?
C1 C6 S2 116.74(6) . . ?
C5 C7 C8 123.88(9) . . ?
C5 C7 S3 118.07(8) . . ?
C8 C7 S3 117.98(6) . . ?
C9 C8 C7 120.65(8) . . ?
C9 C8 S4 123.02(7) . . ?
C7 C8 S4 116.33(7) . . ?
C11 C9 C10 107.44(9) . . ?
C11 C9 C8 136.58(9) . . ?
C10 C9 C8 115.86(8) . . ?
C14 C10 C4 108.37(8) . . ?
C14 C10 C9 135.78(8) . . ?
C4 C10 C9 115.86(9) . . ?
C9 C11 C12 123.99(8) . . ?
C9 C11 S5 119.58(8) . . ?
C12 C11 S5 116.41(5) . . ?
C13 C12 C11 122.13(7) . . ?
C13 C12 S6 118.98(8) . . ?
C11 C12 S6 118.89(6) . . ?
C16 C13 C14 106.27(8) . . ?
C16 C13 C12 140.08(9) . . ?
C14 C13 C12 113.65(9) . . ?
C10 C14 C15 106.89(8) . . ?
C10 C14 C13 116.83(8) . . ?
C15 C14 C13 136.28(9) . . ?
C14 C15 C3 109.59(9) . . ?
C14 C15 C18 116.90(8) . . ?
C3 C15 C18 133.50(7) . . ?
C13 C16 C17 125.39(8) . . ?
C13 C16 S7 118.49(7) . . ?
C17 C16 S7 116.01(7) . . ?
C18 C17 C16 121.81(8) . . ?
C18 C17 S8 120.71(7) . . ?
C16 C17 S8 117.34(6) . . ?
C19 C18 C17 139.13(11) . . ?
C19 C18 C15 108.22(9) . . ?
C17 C18 C15 112.45(7) . . ?
C18 C19 C20 122.93(10) . . ?
C18 C19 S9 117.44(9) . . ?
C20 C19 S9 119.60(6) . . ?
C2 C20 C19 122.55(8) . . ?
C2 C20 S10 122.73(7) . . ?
C19 C20 S10 114.66(7) . . ?
C24 C21 C23 111.58(16) . . ?
C24 C21 C22 93.00(16) . . ?
C23 C21 C22 115.46(16) . . ?
C24 C21 S3 107.74(9) . . ?
C23 C21 S3 115.12(11) . . ?
C22 C21 S3 111.58(10) . . ?
C21 C22 H22A 109.5 . . ?
C21 C22 H22B 109.5 . . ?
H22A C22 H22B 109.5 . . ?
C21 C22 H22C 109.5 . . ?
H22A C22 H22C 109.5 . . ?
H22B C22 H22C 109.5 . . ?
C21 C23 H23A 109.5 . . ?
C21 C23 H23B 109.5 . . ?
H23A C23 H23B 109.5 . . ?
C21 C23 H23C 109.5 . . ?
H23A C23 H23C 109.5 . . ?
H23B C23 H23C 109.5 . . ?
C21 C24 H24A 109.5 . . ?
C21 C24 H24B 109.5 . . ?
H24A C24 H24B 109.5 . . ?
C21 C24 H24C 109.5 . . ?
H24A C24 H24C 109.5 . . ?
H24B C24 H24C 109.5 . . ?
C26 C25 C27 104.97(11) . . ?
C26 C25 C28 113.07(9) . . ?
C27 C25 C28 115.53(12) . . ?
C26 C25 S4 104.08(5) . . ?
C27 C25 S4 105.17(6) . . ?
C28 C25 S4 112.96(6) . . ?
C25 C26 H26A 109.5 . . ?
C25 C26 H26B 109.5 . . ?
H26A C26 H26B 109.5 . . ?
C25 C26 H26C 109.5 . . ?
H26A C26 H26C 109.5 . . ?
H26B C26 H26C 109.5 . . ?
C25 C27 H27A 109.5 . . ?
C25 C27 H27B 109.5 . . ?
H27A C27 H27B 109.5 . . ?
C25 C27 H27C 109.5 . . ?
H27A C27 H27C 109.5 . . ?
H27B C27 H27C 109.5 . . ?
C25 C28 H28A 109.5 . . ?
C25 C28 H28B 109.5 . . ?
H28A C28 H28B 109.5 . . ?
C25 C28 H28C 109.5 . . ?
H28A C28 H28C 109.5 . . ?
H28B C28 H28C 109.5 . . ?
C31 C29 C30 99.76(14) . . ?
C31 C29 C32 101.97(18) . . ?
C30 C29 C32 129.66(17) . . ?
C31 C29 S5 111.59(10) . . ?
C30 C29 S5 112.49(9) . . ?
C32 C29 S5 100.62(10) . . ?
C29 C30 H30A 109.5 . . ?
C29 C30 H30B 109.5 . . ?
H30A C30 H30B 109.5 . . ?
C29 C30 H30C 109.5 . . ?
H30A C30 H30C 109.5 . . ?
H30B C30 H30C 109.5 . . ?
C29 C31 H31A 109.5 . . ?
C29 C31 H31B 109.5 . . ?
H31A C31 H31B 109.5 . . ?
C29 C31 H31C 109.5 . . ?
H31A C31 H31C 109.5 . . ?
H31B C31 H31C 109.5 . . ?
C29 C32 H32A 109.5 . . ?
C29 C32 H32B 109.5 . . ?
H32A C32 H32B 109.5 . . ?
C29 C32 H32C 109.5 . . ?
H32A C32 H32C 109.5 . . ?
H32B C32 H32C 109.5 . . ?
C36 C33 C35 113.36(16) . . ?
C36 C33 C34 111.56(10) . . ?
C35 C33 C34 92.89(11) . . ?
C36 C33 S6 106.06(8) . . ?
C35 C33 S6 115.80(7) . . ?
C34 C33 S6 117.11(7) . . ?
C33 C34 H34A 109.5 . . ?
C33 C34 H34B 109.5 . . ?
H34A C34 H34B 109.5 . . ?
C33 C34 H34C 109.5 . . ?
H34A C34 H34C 109.5 . . ?
H34B C34 H34C 109.5 . . ?
C33 C35 H35A 109.5 . . ?
C33 C35 H35B 109.5 . . ?
H35A C35 H35B 109.5 . . ?
C33 C35 H35C 109.5 . . ?
H35A C35 H35C 109.5 . . ?
H35B C35 H35C 109.5 . . ?
C33 C36 H36A 109.5 . . ?
C33 C36 H36B 109.5 . . ?
H36A C36 H36B 109.5 . . ?
C33 C36 H36C 109.5 . . ?
H36A C36 H36C 109.5 . . ?
H36B C36 H36C 109.5 . . ?
C38 C37 C39 117.64(13) . . ?
C38 C37 C40 101.3(2) . . ?
C39 C37 C40 114.00(16) . . ?
C38 C37 S7 112.47(7) . . ?
C39 C37 S7 104.25(5) . . ?
C40 C37 S7 107.02(9) . . ?
C37 C38 H38A 109.5 . . ?
C37 C38 H38B 109.5 . . ?
H38A C38 H38B 109.5 . . ?
C37 C38 H38C 109.5 . . ?
H38A C38 H38C 109.5 . . ?
H38B C38 H38C 109.5 . . ?
C37 C39 H39A 109.5 . . ?
C37 C39 H39B 109.5 . . ?
H39A C39 H39B 109.5 . . ?
C37 C39 H39C 109.5 . . ?
H39A C39 H39C 109.5 . . ?
H39B C39 H39C 109.5 . . ?
C37 C40 H40A 109.5 . . ?
C37 C40 H40B 109.5 . . ?
H40A C40 H40B 109.5 . . ?
C37 C40 H40C 109.5 . . ?
H40A C40 H40C 109.5 . . ?
H40B C40 H40C 109.5 . . ?
C43 C41 C44 125.42(14) . . ?
C43 C41 C42 98.50(13) . . ?
C44 C41 C42 106.72(15) . . ?
C43 C41 S8 113.93(8) . . ?
C44 C41 S8 102.40(9) . . ?
C42 C41 S8 109.02(8) . . ?
C41 C42 H42A 109.5 . . ?
C41 C42 H42B 109.5 . . ?
H42A C42 H42B 109.5 . . ?
C41 C42 H42C 109.5 . . ?
H42A C42 H42C 109.5 . . ?
H42B C42 H42C 109.5 . . ?
C41 C43 H43A 109.5 . . ?
C41 C43 H43B 109.5 . . ?
H43A C43 H43B 109.5 . . ?
C41 C43 H43C 109.5 . . ?
H43A C43 H43C 109.5 . . ?
H43B C43 H43C 109.5 . . ?
C41 C44 H44A 109.5 . . ?
C41 C44 H44B 109.5 . . ?
H44A C44 H44B 109.5 . . ?
C41 C44 H44C 109.5 . . ?
H44A C44 H44C 109.5 . . ?
H44B C44 H44C 109.5 . . ?
C48 C45 C47 98.51(11) . . ?
C48 C45 C46 101.18(15) . . ?
C47 C45 C46 125.18(14) . . ?
C48 C45 S9 112.24(8) . . ?
C47 C45 S9 104.52(6) . . ?
C46 C45 S9 113.95(8) . . ?
C45 C46 H46A 109.5 . . ?
C45 C46 H46B 109.5 . . ?
H46A C46 H46B 109.5 . . ?
C45 C46 H46C 109.5 . . ?
H46A C46 H46C 109.5 . . ?
H46B C46 H46C 109.5 . . ?
C45 C47 H47A 109.5 . . ?
C45 C47 H47B 109.5 . . ?
H47A C47 H47B 109.5 . . ?
C45 C47 H47C 109.5 . . ?
H47A C47 H47C 109.5 . . ?
H47B C47 H47C 109.5 . . ?
C45 C48 H48A 109.5 . . ?
C45 C48 H48B 109.5 . . ?
H48A C48 H48B 109.5 . . ?
C45 C48 H48C 109.5 . . ?
H48A C48 H48C 109.5 . . ?
H48B C48 H48C 109.5 . . ?
C51 C49 C52 121.87(15) . . ?
C51 C49 C50 103.11(12) . . ?
C52 C49 C50 103.73(12) . . ?
C51 C49 S10 102.99(8) . . ?
C52 C49 S10 111.84(6) . . ?
C50 C49 S10 113.28(8) . . ?
C49 C50 H50A 109.5 . . ?
C49 C50 H50B 109.5 . . ?
H50A C50 H50B 109.5 . . ?
C49 C50 H50C 109.5 . . ?
H50A C50 H50C 109.5 . . ?
H50B C50 H50C 109.5 . . ?
C49 C51 H51A 109.5 . . ?
C49 C51 H51B 109.5 . . ?
H51A C51 H51B 109.5 . . ?
C49 C51 H51C 109.5 . . ?
H51A C51 H51C 109.5 . . ?
H51B C51 H51C 109.5 . . ?
C49 C52 H52A 109.5 . . ?
C49 C52 H52B 109.5 . . ?
H52A C52 H52B 109.5 . . ?
C49 C52 H52C 109.5 . . ?
H52A C52 H52C 109.5 . . ?
H52B C52 H52C 109.5 . . ?
C56 C53 C54 113.65(7) . . ?
C56 C53 C55 114.17(8) . . ?
C54 C53 C55 112.92(8) . . ?
C56 C53 S1 105.33(5) . . ?
C54 C53 S1 106.00(6) . . ?
C55 C53 S1 103.54(5) . . ?
C53 C54 H54A 109.5 . . ?
C53 C54 H54B 109.5 . . ?
H54A C54 H54B 109.5 . . ?
C53 C54 H54C 109.5 . . ?
H54A C54 H54C 109.5 . . ?
H54B C54 H54C 109.5 . . ?
C53 C55 H55A 109.5 . . ?
C53 C55 H55B 109.5 . . ?
H55A C55 H55B 109.5 . . ?
C53 C55 H55C 109.5 . . ?
H55A C55 H55C 109.5 . . ?
H55B C55 H55C 109.5 . . ?
C53 C56 H56A 109.5 . . ?
C53 C56 H56B 109.5 . . ?
H56A C56 H56B 109.5 . . ?
C53 C56 H56C 109.5 . . ?
H56A C56 H56C 109.5 . . ?
H56B C56 H56C 109.5 . . ?
C60 C57 C59 108.62(18) . . ?
C60 C57 C58 118.08(17) . . ?
C59 C57 C58 100.55(16) . . ?
C60 C57 S2 110.57(12) . . ?
C59 C57 S2 107.01(10) . . ?
C58 C57 S2 111.00(11) . . ?
C57 C58 H58A 109.5 . . ?
C57 C58 H58B 109.5 . . ?
H58A C58 H58B 109.5 . . ?
C57 C58 H58C 109.5 . . ?
H58A C58 H58C 109.5 . . ?
H58B C58 H58C 109.5 . . ?
C57 C59 H59A 109.5 . . ?
C57 C59 H59B 109.5 . . ?
H59A C59 H59B 109.5 . . ?
C57 C59 H59C 109.5 . . ?
H59A C59 H59C 109.5 . . ?
H59B C59 H59C 109.5 . . ?
C57 C60 H60A 109.5 . . ?
C57 C60 H60B 109.5 . . ?
H60A C60 H60B 109.5 . . ?
C57 C60 H60C 109.5 . . ?
H60A C60 H60C 109.5 . . ?
H60B C60 H60C 109.5 . . ?
H2A O2 H2B 120.0 . . ?
H3A O3 H3B 120.0 . . ?

loop_
_geom_bond_atom_site_label_1
_geom_bond_atom_site_label_2
_geom_bond_distance
_geom_bond_site_symmetry_2
_geom_bond_publ_flag
S1 C53 1.8061(7) . ?
S1 C1 1.8399(9) . ?
S2 C6 1.8114(10) . ?
S2 C57 1.8860(12) . ?
S3 C7 1.8301(11) . ?
S3 C21 1.8382(10) . ?
S4 C8 1.7988(10) . ?
S4 C25 1.8568(7) . ?
S5 C11 1.8358(9) . ?
S5 C29 1.8425(9) . ?
S6 C12 1.8126(9) . ?
S6 C33 1.8474(7) . ?
S7 C37 1.8229(7) . ?
S7 C16 1.8366(10) . ?
S8 C17 1.8153(10) . ?
S8 C41 1.8674(9) . ?
S9 C19 1.8311(11) . ?
S9 C45 1.8348(7) . ?
S10 C20 1.8334(10) . ?
S10 C49 1.8828(7) . ?
C1 C2 1.3369(13) . ?
C1 C6 1.5406(13) . ?
C2 C3 1.3886(15) . ?
C2 C20 1.4258(13) . ?
C3 C4 1.3730(13) . ?
C3 C15 1.3768(13) . ?
C4 C10 1.3666(12) . ?
C4 C5 1.4486(18) . ?
C5 C7 1.3254(14) . ?
C5 C6 1.4262(10) . ?
C7 C8 1.5343(12) . ?
C8 C9 1.4252(13) . ?
C9 C11 1.3378(13) . ?
C9 C10 1.4085(13) . ?
C10 C14 1.3662(13) . ?
C11 C12 1.5182(15) . ?
C12 C13 1.4286(12) . ?
C13 C16 1.3362(14) . ?
C13 C14 1.4193(13) . ?
C14 C15 1.3735(11) . ?
C15 C18 1.4507(17) . ?
C16 C17 1.5283(13) . ?
C17 C18 1.4371(13) . ?
C18 C19 1.3338(11) . ?
C19 C20 1.5307(14) . ?
C21 C24 1.459(2) . ?
C21 C23 1.465(3) . ?
C21 C22 1.584(2) . ?
C22 H22A 0.9600 . ?
C22 H22B 0.9600 . ?
C22 H22C 0.9600 . ?
C23 H23A 0.9600 . ?
C23 H23B 0.9600 . ?
C23 H23C 0.9600 . ?
C24 H24A 0.9600 . ?
C24 H24B 0.9600 . ?
C24 H24C 0.9600 . ?
C25 C26 1.5067(16) . ?
C25 C27 1.5116(14) . ?
C25 C28 1.5216(15) . ?
C26 H26A 0.9600 . ?
C26 H26B 0.9600 . ?
C26 H26C 0.9600 . ?
C27 H27A 0.9600 . ?
C27 H27B 0.9600 . ?
C27 H27C 0.9600 . ?
C28 H28A 0.9600 . ?
C28 H28B 0.9600 . ?
C28 H28C 0.9600 . ?
C29 C31 1.434(2) . ?
C29 C30 1.451(2) . ?
C29 C32 1.4612(18) . ?
C30 H30A 0.9600 . ?
C30 H30B 0.9600 . ?
C30 H30C 0.9600 . ?
C31 H31A 0.9600 . ?
C31 H31B 0.9600 . ?
C31 H31C 0.9600 . ?
C32 H32A 0.9600 . ?
C32 H32B 0.9600 . ?
C32 H32C 0.9600 . ?
C33 C36 1.5260(16) . ?
C33 C35 1.5393(16) . ?
C33 C34 1.5396(14) . ?
C34 H34A 0.9600 . ?
C34 H34B 0.9600 . ?
C34 H34C 0.9600 . ?
C35 H35A 0.9600 . ?
C35 H35B 0.9600 . ?
C35 H35C 0.9600 . ?
C36 H36A 0.9600 . ?
C36 H36B 0.9600 . ?
C36 H36C 0.9600 . ?
C37 C38 1.4745(16) . ?
C37 C39 1.4771(17) . ?
C37 C40 1.4839(15) . ?
C38 H38A 0.9600 . ?
C38 H38B 0.9600 . ?
C38 H38C 0.9600 . ?
C39 H39A 0.9600 . ?
C39 H39B 0.9600 . ?
C39 H39C 0.9600 . ?
C40 H40A 0.9600 . ?
C40 H40B 0.9600 . ?
C40 H40C 0.9600 . ?
C41 C43 1.402(2) . ?
C41 C44 1.513(3) . ?
C41 C42 1.593(2) . ?
C42 H42A 0.9600 . ?
C42 H42B 0.9600 . ?
C42 H42C 0.9600 . ?
C43 H43A 0.9600 . ?
C43 H43B 0.9600 . ?
C43 H43C 0.9600 . ?
C44 H44A 0.9600 . ?
C44 H44B 0.9600 . ?
C44 H44C 0.9600 . ?
C45 C48 1.4273(17) . ?
C45 C47 1.4317(18) . ?
C45 C46 1.4347(14) . ?
C46 H46A 0.9600 . ?
C46 H46B 0.9600 . ?
C46 H46C 0.9600 . ?
C47 H47A 0.9600 . ?
C47 H47B 0.9600 . ?
C47 H47C 0.9600 . ?
C48 H48A 0.9600 . ?
C48 H48B 0.9600 . ?
C48 H48C 0.9600 . ?
C49 C51 1.5310(17) . ?
C49 C52 1.5314(16) . ?
C49 C50 1.5347(17) . ?
C50 H50A 0.9600 . ?
C50 H50B 0.9600 . ?
C50 H50C 0.9600 . ?
C51 H51A 0.9600 . ?
C51 H51B 0.9600 . ?
C51 H51C 0.9600 . ?
C52 H52A 0.9600 . ?
C52 H52B 0.9600 . ?
C52 H52C 0.9600 . ?
C53 C56 1.5319(13) . ?
C53 C54 1.5320(13) . ?
C53 C55 1.5412(11) . ?
C54 H54A 0.9600 . ?
C54 H54B 0.9600 . ?
C54 H54C 0.9600 . ?
C55 H55A 0.9600 . ?
C55 H55B 0.9600 . ?
C55 H55C 0.9600 . ?
C56 H56A 0.9600 . ?
C56 H56B 0.9600 . ?
C56 H56C 0.9600 . ?
C57 C60 1.408(3) . ?
C57 C59 1.506(3) . ?
C57 C58 1.513(3) . ?
C58 H58A 0.9600 . ?
C58 H58B 0.9600 . ?
C58 H58C 0.9600 . ?
C59 H59A 0.9600 . ?
C59 H59B 0.9600 . ?
C59 H59C 0.9600 . ?
C60 H60A 0.9600 . ?
C60 H60B 0.9600 . ?
C60 H60C 0.9600 . ?
O2 H2A 0.9601 . ?
O2 H2B 0.9599 . ?
O3 H3A 0.9600 . ?
O3 H3B 0.9599 . ?
O1 H1 0.9600 . ?
